data_4064120
loop_
_publ_author_name
'Liu, Yanyan'
'Zhao, Yanxia'
'Yang, Xiao-Juan'
'Li, Shaoguang'
'Gao, Jing'
'Yang, Peiju'
'Xia, Yana'
'Wu, Biao'

_publ_section_title
;
 Calcium Complexes of Noninnocent \a-Diimine Ligands
;
_journal_issue 6
_journal_name_full Organometallics
_journal_page_first 1599
_journal_paper_doi 10.1021/om101139n
_journal_volume 30
_journal_year 2011
_chemical_formula_sum 'C60 H88 Ca N4 Na2 O4'
_chemical_formula_weight 1015.40
_chemical_name_systematic
; 
 ? 
;
_space_group_IT_number 15
_symmetry_cell_setting monoclinic
_symmetry_space_group_name_Hall '-C 2yc'
_symmetry_space_group_name_H-M 'C 1 2/c 1'
_atom_sites_solution_hydrogens geom
_atom_sites_solution_primary direct
_atom_sites_solution_secondary difmap
_audit_creation_method SHELXL-97
_cell_angle_alpha 90.00
_cell_angle_beta 104.722(4)
_cell_angle_gamma 90.00
_cell_formula_units_Z 4
_cell_length_a 24.336(3)
_cell_length_b 10.3217(12)
_cell_length_c 24.188(3)
_cell_measurement_temperature 293(2)
_cell_volume 5876.3(12)
_computing_cell_refinement 'Bruker SMART'
_computing_data_collection 'Bruker SMART APEX II'
_computing_data_reduction 'Bruker SAINT'
_computing_structure_refinement 'SHELXL-97 (Sheldrick, 1997)'
_computing_structure_solution 'SHELXS-97 (Sheldrick, 1990)'
_diffrn_ambient_temperature 293(2)
_diffrn_measured_fraction_theta_full 0.999
_diffrn_measured_fraction_theta_max 0.943
_diffrn_measurement_device_type 'Bruker APEX II area detector'
_diffrn_measurement_method '\w scans'
_diffrn_radiation_monochromator graphite
_diffrn_radiation_source 'fine-focus sealed tube'
_diffrn_radiation_type MoK\a
_diffrn_radiation_wavelength 0.71073
_diffrn_reflns_av_R_equivalents 0.0753
_diffrn_reflns_av_sigmaI/netI 0.1161
_diffrn_reflns_limit_h_max 32
_diffrn_reflns_limit_h_min -31
_diffrn_reflns_limit_k_max 13
_diffrn_reflns_limit_k_min -12
_diffrn_reflns_limit_l_max 32
_diffrn_reflns_limit_l_min -18
_diffrn_reflns_number 17643
_diffrn_reflns_theta_full 25.00
_diffrn_reflns_theta_max 28.38
_diffrn_reflns_theta_min 1.73
_exptl_absorpt_coefficient_mu 0.168
_exptl_absorpt_correction_T_max 0.9623
_exptl_absorpt_correction_T_min 0.9418
_exptl_absorpt_correction_type multi-scan
_exptl_absorpt_process_details SADABS
_exptl_crystal_colour yellow
_exptl_crystal_density_diffrn 1.148
_exptl_crystal_density_method 'not measured'
_exptl_crystal_description block
_exptl_crystal_F_000 2200
_exptl_crystal_size_max 0.36
_exptl_crystal_size_mid 0.30
_exptl_crystal_size_min 0.23
_refine_diff_density_max 0.275
_refine_diff_density_min -0.211
_refine_diff_density_rms 0.050
_refine_ls_extinction_method none
_refine_ls_goodness_of_fit_ref 0.943
_refine_ls_hydrogen_treatment mixed
_refine_ls_matrix_type full
_refine_ls_number_parameters 322
_refine_ls_number_reflns 6949
_refine_ls_number_restraints 0
_refine_ls_restrained_S_all 0.943
_refine_ls_R_factor_all 0.1781
_refine_ls_R_factor_gt 0.0670
_refine_ls_shift/su_max 0.000
_refine_ls_shift/su_mean 0.000
_refine_ls_structure_factor_coef Fsqd
_refine_ls_weighting_details 'calc w=1/[\s^2^(Fo^2^)+(0.1014P)^2^+0.0000P] where P=(Fo^2^+2Fc^2^)/3'
_refine_ls_weighting_scheme calc
_refine_ls_wR_factor_gt 0.1640
_refine_ls_wR_factor_ref 0.2128
_reflns_number_gt 2931
_reflns_number_total 6949
_reflns_threshold_expression >2sigma(I)
_cod_data_source_file om101139n_si_001.cif
_cod_data_source_block CamesLNa
_cod_depositor_comments
;
The following automatic conversions were performed:
'_atom_site_symetry_multiplicity' tag replaced with
'_atom_site_symmetry_multiplicity'.

Automatic conversion script
Id: cif_correct_tags 1440 2010-10-19 06:21:57Z saulius 

The following automatic conversions were performed:

'_symmetry_cell_setting' value 'Monoclinic' changed to 'monoclinic'
according to /home/saulius/struct/CIF-dictionaries/cif_core.dic
dictionary named 'cif_core.dic' version 2.4.1 from
2010-06-29.

'_exptl_absorpt_correction_type' value 'Multi-scan'
changed to 'multi-scan' according to
/home/saulius/struct/CIF-dictionaries/cif_core.dic dictionary named
'cif_core.dic' version 2.4.1 from 2010-06-29.

Automatic conversion script
Id: cif_fix_values 1715 2011-07-08 13:25:40Z adriana 
;
_cod_original_sg_symbol_H-M C2/c
_cod_database_code 4064120

loop_
_symmetry_equiv_pos_as_xyz
'x, y, z'
'-x, y, -z+1/2'
'x+1/2, y+1/2, z'
'-x+1/2, y+1/2, -z+1/2'
'-x, -y, -z'
'x, -y, z-1/2'
'-x+1/2, -y+1/2, -z'
'x+1/2, -y+1/2, z-1/2'

loop_
_atom_site_label
_atom_site_type_symbol
_atom_site_fract_x
_atom_site_fract_y
_atom_site_fract_z
_atom_site_U_iso_or_equiv
_atom_site_adp_type
_atom_site_occupancy
_atom_site_symmetry_multiplicity
_atom_site_calc_flag
_atom_site_refinement_flags
Ca1 Ca 0.5000 0.45391(9) 0.2500 0.0400(3) Uani 1 2 d S
Na1 Na 0.38827(6) 0.30813(14) 0.15583(6) 0.0538(4) Uani 1 1 d .
N1 N 0.41806(11) 0.5331(3) 0.18233(11) 0.0418(7) Uani 1 1 d .
N2 N 0.42037(11) 0.3372(3) 0.26305(11) 0.0414(7) Uani 1 1 d .
O1 O 0.40209(14) 0.3057(3) 0.06102(13) 0.0816(9) Uani 1 1 d .
O2 O 0.32928(13) 0.1292(3) 0.12384(13) 0.0755(9) Uani 1 1 d .
C1 C 0.39286(14) 0.5530(3) 0.22855(14) 0.0436(8) Uani 1 1 d .
C2 C 0.39392(14) 0.4587(3) 0.26767(14) 0.0432(8) Uani 1 1 d .
C3 C 0.37033(17) 0.6884(4) 0.23454(17) 0.0605(11) Uani 1 1 d .
H3A H 0.3898 0.7240 0.2709 0.091 Uiso 1 1 calc R
H3B H 0.3304 0.6839 0.2320 0.091 Uiso 1 1 calc R
H3C H 0.3766 0.7427 0.2045 0.091 Uiso 1 1 calc R
C4 C 0.37616(17) 0.4832(4) 0.32266(16) 0.0630(11) Uani 1 1 d .
H4A H 0.3968 0.5561 0.3423 0.094 Uiso 1 1 calc R
H4B H 0.3843 0.4079 0.3467 0.094 Uiso 1 1 calc R
H4C H 0.3362 0.5010 0.3138 0.094 Uiso 1 1 calc R
C5 C 0.40026(14) 0.6120(3) 0.13355(14) 0.0417(8) Uani 1 1 d .
C6 C 0.34535(15) 0.6103(3) 0.09787(15) 0.0496(9) Uani 1 1 d .
C7 C 0.33268(18) 0.6833(4) 0.04773(17) 0.0639(11) Uani 1 1 d .
H7A H 0.2957 0.6812 0.0247 0.077 Uiso 1 1 calc R
C8 C 0.37180(18) 0.7578(4) 0.03062(16) 0.0618(11) Uani 1 1 d .
C9 C 0.42560(18) 0.7621(4) 0.06663(18) 0.0613(11) Uani 1 1 d .
H9A H 0.4529 0.8136 0.0567 0.074 Uiso 1 1 calc R
C10 C 0.44059(15) 0.6918(3) 0.11749(16) 0.0503(9) Uani 1 1 d .
C11 C 0.39942(13) 0.2291(3) 0.28564(13) 0.0387(8) Uani 1 1 d .
C12 C 0.34064(14) 0.2005(3) 0.27736(14) 0.0435(8) Uani 1 1 d .
C13 C 0.32436(15) 0.0916(4) 0.30290(14) 0.0477(9) Uani 1 1 d .
H13A H 0.2857 0.0763 0.2978 0.057 Uiso 1 1 calc R
C14 C 0.36203(15) 0.0050(3) 0.33528(14) 0.0446(8) Uani 1 1 d .
C15 C 0.41932(15) 0.0309(3) 0.34167(15) 0.0485(9) Uani 1 1 d .
H15A H 0.4460 -0.0260 0.3631 0.058 Uiso 1 1 calc R
C16 C 0.43823(14) 0.1383(3) 0.31740(15) 0.0452(9) Uani 1 1 d .
C17 C 0.29915(15) 0.5267(4) 0.11098(19) 0.0770(15) Uani 1 1 d .
H17A H 0.3121(4) 0.4873(12) 0.1423(9) 0.115 Uiso 1 1 calc R
H17B H 0.2880(3) 0.4719(16) 0.0844(7) 0.115 Uiso 1 1 calc R
H17C H 0.2715(8) 0.5741(13) 0.1136(2) 0.115 Uiso 1 1 calc R
C18 C 0.3577(2) 0.8314(5) -0.02525(19) 0.0948(16) Uani 1 1 d .
H18A H 0.3187 0.8168 -0.0448 0.142 Uiso 1 1 calc R
H18B H 0.3817 0.8018 -0.0486 0.142 Uiso 1 1 calc R
H18C H 0.3638 0.9223 -0.0178 0.142 Uiso 1 1 calc R
C19 C 0.49947(18) 0.7004(5) 0.1550(2) 0.0887(16) Uani 1 1 d .
H19A H 0.5216 0.7581 0.1382 0.133 Uiso 1 1 calc R
H19B H 0.5166 0.6159 0.1592 0.133 Uiso 1 1 calc R
H19C H 0.4982 0.7326 0.1919 0.133 Uiso 1 1 calc R
C20 C 0.29465(15) 0.2778(4) 0.23850(17) 0.0595(10) Uani 1 1 d .
H20A H 0.2583 0.2426 0.2391 0.089 Uiso 1 1 calc R
H20B H 0.2992 0.2743 0.2003 0.089 Uiso 1 1 calc R
H20C H 0.2969 0.3662 0.2512 0.089 Uiso 1 1 calc R
C21 C 0.34246(17) -0.1101(4) 0.36333(17) 0.0599(10) Uani 1 1 d .
H21A H 0.3017 -0.1114 0.3541 0.090 Uiso 1 1 calc R
H21B H 0.3572 -0.1041 0.4040 0.090 Uiso 1 1 calc R
H21C H 0.3560 -0.1882 0.3498 0.090 Uiso 1 1 calc R
C22 C 0.50149(15) 0.1609(4) 0.32863(19) 0.0703(13) Uani 1 1 d .
H22A H 0.5215 0.0903 0.3507 0.105 Uiso 1 1 calc R
H22B H 0.5114 0.2403 0.3495 0.105 Uiso 1 1 calc R
H22C H 0.5118 0.1665 0.2929 0.105 Uiso 1 1 calc R
C23 C 0.4347(3) 0.3977(6) 0.0396(3) 0.153(3) Uani 1 1 d .
H23A H 0.4609 0.4410 0.0711 0.184 Uiso 1 1 calc R
H23B H 0.4098 0.4625 0.0172 0.184 Uiso 1 1 calc R
C24 C 0.4656(4) 0.3324(7) 0.0046(4) 0.220(5) Uani 1 1 d .
H24A H 0.5060 0.3499 0.0183 0.264 Uiso 1 1 calc R
H24B H 0.4530 0.3619 -0.0347 0.264 Uiso 1 1 calc R
C25 C 0.4544(2) 0.1921(6) 0.0083(2) 0.1081(19) Uani 1 1 d .
H25A H 0.4853 0.1494 0.0355 0.130 Uiso 1 1 calc R
H25B H 0.4488 0.1506 -0.0287 0.130 Uiso 1 1 calc R
C26 C 0.4008(2) 0.1896(6) 0.0283(2) 0.1009(18) Uani 1 1 d .
H26A H 0.3677 0.1883 -0.0040 0.121 Uiso 1 1 calc R
H26B H 0.3999 0.1137 0.0518 0.121 Uiso 1 1 calc R
C27 C 0.2769(2) 0.1327(6) 0.0817(3) 0.1082(19) Uani 1 1 d .
H27A H 0.2832 0.1274 0.0438 0.130 Uiso 1 1 calc R
H27B H 0.2568 0.2127 0.0845 0.130 Uiso 1 1 calc R
C28 C 0.2446(3) 0.0236(7) 0.0922(3) 0.152(3) Uani 1 1 d .
H28A H 0.2336 -0.0294 0.0580 0.182 Uiso 1 1 calc R
H28B H 0.2103 0.0531 0.1017 0.182 Uiso 1 1 calc R
C29 C 0.2785(2) -0.0526(5) 0.1389(3) 0.120(2) Uani 1 1 d .
H29A H 0.2789 -0.1431 0.1282 0.144 Uiso 1 1 calc R
H29B H 0.2637 -0.0460 0.1725 0.144 Uiso 1 1 calc R
C30 C 0.3358(2) 0.0034(4) 0.1502(2) 0.0835(14) Uani 1 1 d .
H30A H 0.3525 0.0109 0.1910 0.100 Uiso 1 1 calc R
H30B H 0.3603 -0.0506 0.1338 0.100 Uiso 1 1 calc R

loop_
_atom_site_aniso_label
_atom_site_aniso_U_11
_atom_site_aniso_U_22
_atom_site_aniso_U_33
_atom_site_aniso_U_23
_atom_site_aniso_U_13
_atom_site_aniso_U_12
Ca1 0.0368(5) 0.0430(6) 0.0401(6) 0.000 0.0094(4) 0.000
Na1 0.0510(9) 0.0587(9) 0.0506(9) -0.0060(7) 0.0107(7) -0.0043(7)
N1 0.0410(16) 0.0456(17) 0.0402(16) 0.0086(13) 0.0130(13) 0.0046(13)
N2 0.0380(15) 0.0459(17) 0.0421(16) 0.0070(13) 0.0137(13) 0.0014(13)
O1 0.103(2) 0.085(2) 0.069(2) -0.0087(17) 0.0428(18) -0.0009(18)
O2 0.075(2) 0.072(2) 0.078(2) -0.0024(16) 0.0157(17) -0.0204(16)
C1 0.0428(19) 0.047(2) 0.0421(19) -0.0035(17) 0.0133(16) 0.0031(16)
C2 0.0439(19) 0.049(2) 0.0380(19) 0.0005(17) 0.0135(15) 0.0009(17)
C3 0.070(3) 0.056(2) 0.060(3) 0.004(2) 0.024(2) 0.018(2)
C4 0.082(3) 0.061(3) 0.056(2) -0.002(2) 0.034(2) 0.001(2)
C5 0.046(2) 0.0379(19) 0.042(2) 0.0058(16) 0.0123(17) 0.0081(16)
C6 0.045(2) 0.051(2) 0.051(2) 0.0085(18) 0.0082(18) 0.0040(17)
C7 0.053(2) 0.074(3) 0.060(3) 0.016(2) 0.006(2) 0.011(2)
C8 0.067(3) 0.066(3) 0.052(3) 0.021(2) 0.016(2) 0.017(2)
C9 0.064(3) 0.055(2) 0.071(3) 0.019(2) 0.029(2) 0.007(2)
C10 0.047(2) 0.051(2) 0.053(2) 0.0120(19) 0.0147(18) 0.0043(18)
C11 0.0386(19) 0.044(2) 0.0338(18) 0.0001(15) 0.0095(15) -0.0022(15)
C12 0.0387(19) 0.050(2) 0.044(2) 0.0015(17) 0.0132(16) 0.0005(16)
C13 0.039(2) 0.062(2) 0.044(2) -0.0035(18) 0.0131(17) -0.0100(17)
C14 0.050(2) 0.0407(19) 0.043(2) 0.0006(16) 0.0122(18) -0.0066(17)
C15 0.050(2) 0.044(2) 0.048(2) 0.0077(17) 0.0061(17) 0.0028(17)
C16 0.0357(19) 0.053(2) 0.045(2) 0.0049(17) 0.0070(16) -0.0002(16)
C17 0.042(2) 0.094(4) 0.090(3) 0.027(3) 0.008(2) -0.001(2)
C18 0.105(4) 0.106(4) 0.070(3) 0.046(3) 0.017(3) 0.025(3)
C19 0.061(3) 0.095(4) 0.098(4) 0.040(3) -0.001(3) -0.030(3)
C20 0.043(2) 0.075(3) 0.059(2) 0.013(2) 0.0099(19) 0.0054(19)
C21 0.064(3) 0.058(2) 0.058(2) 0.004(2) 0.016(2) -0.010(2)
C22 0.038(2) 0.094(3) 0.073(3) 0.029(2) 0.003(2) -0.001(2)
C23 0.242(8) 0.093(4) 0.184(7) 0.002(4) 0.161(7) -0.002(5)
C24 0.344(13) 0.097(5) 0.326(12) -0.053(6) 0.283(11) -0.050(6)
C25 0.115(4) 0.126(5) 0.099(4) -0.038(4) 0.056(4) -0.014(4)
C26 0.107(4) 0.128(5) 0.077(4) -0.031(3) 0.039(3) -0.026(4)
C27 0.089(4) 0.115(5) 0.110(5) 0.012(4) 0.005(4) -0.022(3)
C28 0.109(5) 0.155(7) 0.165(7) 0.026(6) -0.014(5) -0.059(5)
C29 0.100(4) 0.080(4) 0.188(7) 0.023(4) 0.053(5) -0.011(3)
C30 0.098(4) 0.064(3) 0.092(4) 0.003(3) 0.032(3) 0.000(3)

loop_
_atom_type_symbol
_atom_type_description
_atom_type_scat_dispersion_real
_atom_type_scat_dispersion_imag
_atom_type_scat_source
C C 0.0033 0.0016 'International Tables Vol C Tables 4.2.6.8 and 6.1.1.4'
H H 0.0000 0.0000 'International Tables Vol C Tables 4.2.6.8 and 6.1.1.4'
Ca Ca 0.2262 0.3064 'International Tables Vol C Tables 4.2.6.8 and 6.1.1.4'
N N 0.0061 0.0033 'International Tables Vol C Tables 4.2.6.8 and 6.1.1.4'
Na Na 0.0362 0.0249 'International Tables Vol C Tables 4.2.6.8 and 6.1.1.4'
O O 0.0106 0.0060 'International Tables Vol C Tables 4.2.6.8 and 6.1.1.4'

loop_
_geom_angle_atom_site_label_1
_geom_angle_atom_site_label_2
_geom_angle_atom_site_label_3
_geom_angle
_geom_angle_site_symmetry_1
_geom_angle_site_symmetry_3
N2 Ca1 N2 118.92(13) 2_655 .
N2 Ca1 N1 72.28(9) 2_655 2_655
N2 Ca1 N1 130.81(9) . 2_655
N2 Ca1 N1 130.81(9) 2_655 .
N2 Ca1 N1 72.28(9) . .
N1 Ca1 N1 139.82(14) 2_655 .
N2 Ca1 C2 31.58(9) 2_655 2_655
N2 Ca1 C2 150.50(11) . 2_655
N1 Ca1 C2 55.91(9) 2_655 2_655
N1 Ca1 C2 123.24(9) . 2_655
N2 Ca1 C2 150.50(11) 2_655 .
N2 Ca1 C2 31.58(9) . .
N1 Ca1 C2 123.24(9) 2_655 .
N1 Ca1 C2 55.91(9) . .
C2 Ca1 C2 177.93(15) 2_655 .
N2 Ca1 C1 56.01(10) 2_655 2_655
N2 Ca1 C1 160.15(9) . 2_655
N1 Ca1 C1 31.38(9) 2_655 2_655
N1 Ca1 C1 126.57(10) . 2_655
C2 Ca1 C1 28.78(9) 2_655 2_655
C2 Ca1 C1 149.65(11) . 2_655
N2 Ca1 C1 160.15(9) 2_655 .
N2 Ca1 C1 56.01(10) . .
N1 Ca1 C1 126.57(10) 2_655 .
N1 Ca1 C1 31.38(9) . .
C2 Ca1 C1 149.65(11) 2_655 .
C2 Ca1 C1 28.78(9) . .
C1 Ca1 C1 135.90(15) 2_655 .
N2 Ca1 Na1 103.08(7) 2_655 .
N2 Ca1 Na1 47.66(7) . .
N1 Ca1 Na1 173.95(8) 2_655 .
N1 Ca1 Na1 46.20(7) . .
C2 Ca1 Na1 121.91(7) 2_655 .
C2 Ca1 Na1 59.16(7) . .
C1 Ca1 Na1 148.45(7) 2_655 .
C1 Ca1 Na1 58.54(7) . .
N2 Ca1 Na1 47.66(7) 2_655 2_655
N2 Ca1 Na1 103.08(7) . 2_655
N1 Ca1 Na1 46.20(7) 2_655 2_655
N1 Ca1 Na1 173.95(8) . 2_655
C2 Ca1 Na1 59.16(7) 2_655 2_655
C2 Ca1 Na1 121.91(7) . 2_655
C1 Ca1 Na1 58.54(7) 2_655 2_655
C1 Ca1 Na1 148.45(7) . 2_655
Na1 Ca1 Na1 127.80(6) . 2_655
O2 Na1 O1 84.22(12) . .
O2 Na1 N1 160.18(12) . .
O1 Na1 N1 98.90(11) . .
O2 Na1 N2 115.81(11) . .
O1 Na1 N2 154.02(12) . .
N1 Na1 N2 68.17(9) . .
O2 Na1 C22 95.43(12) . 2_655
O1 Na1 C22 77.18(12) . 2_655
N1 Na1 C22 104.35(11) . 2_655
N2 Na1 C22 84.21(11) . 2_655
O2 Na1 C1 140.20(11) . .
O1 Na1 C1 124.27(12) . .
N1 Na1 C1 27.09(8) . .
N2 Na1 C1 49.98(9) . .
C22 Na1 C1 116.20(11) 2_655 .
O2 Na1 C2 124.85(11) . .
O1 Na1 C2 148.75(12) . .
N1 Na1 C2 49.85(9) . .
N2 Na1 C2 27.10(8) . .
C22 Na1 C2 107.65(11) 2_655 .
C1 Na1 C2 25.39(9) . .
O2 Na1 C17 98.11(12) . .
O1 Na1 C17 85.95(13) . .
N1 Na1 C17 62.82(10) . .
N2 Na1 C17 106.04(12) . .
C22 Na1 C17 157.15(13) 2_655 .
C1 Na1 C17 61.64(11) . .
C2 Na1 C17 79.26(11) . .
O2 Na1 Ca1 151.90(10) . .
O1 Na1 Ca1 111.11(9) . .
N1 Na1 Ca1 44.10(6) . .
N2 Na1 Ca1 43.84(6) . .
C22 Na1 Ca1 66.93(8) 2_655 .
C1 Na1 Ca1 49.32(7) . .
C2 Na1 Ca1 49.10(6) . .
C17 Na1 Ca1 106.12(9) . .
C5 N1 C1 118.3(3) . .
C5 N1 Ca1 143.2(2) . .
C1 N1 Ca1 87.84(18) . .
C5 N1 Na1 108.6(2) . .
C1 N1 Na1 100.58(19) . .
Ca1 N1 Na1 89.70(10) . .
C11 N2 C2 117.1(3) . .
C11 N2 Ca1 148.4(2) . .
C2 N2 Ca1 87.96(18) . .
C11 N2 Na1 104.96(19) . .
C2 N2 Na1 99.02(18) . .
Ca1 N2 Na1 88.50(9) . .
C23 O1 C26 107.1(4) . .
C23 O1 Na1 124.7(3) . .
C26 O1 Na1 123.2(3) . .
C27 O2 C30 108.7(4) . .
C27 O2 Na1 125.5(3) . .
C30 O2 Na1 125.1(3) . .
C2 C1 N1 120.7(3) . .
C2 C1 C3 122.5(3) . .
N1 C1 C3 116.5(3) . .
C2 C1 Ca1 75.5(2) . .
N1 C1 Ca1 60.78(16) . .
C3 C1 Ca1 132.6(2) . .
C2 C1 Na1 78.4(2) . .
N1 C1 Na1 52.34(16) . .
C3 C1 Na1 148.3(2) . .
Ca1 C1 Na1 72.13(8) . .
C1 C2 N2 120.4(3) . .
C1 C2 C4 122.2(3) . .
N2 C2 C4 116.7(3) . .
C1 C2 Ca1 75.7(2) . .
N2 C2 Ca1 60.46(15) . .
C4 C2 Ca1 129.2(2) . .
C1 C2 Na1 76.2(2) . .
N2 C2 Na1 53.88(15) . .
C4 C2 Na1 152.8(2) . .
Ca1 C2 Na1 71.74(8) . .
C1 C3 H3A 109.5 . .
C1 C3 H3B 109.5 . .
H3A C3 H3B 109.5 . .
C1 C3 H3C 109.5 . .
H3A C3 H3C 109.5 . .
H3B C3 H3C 109.5 . .
C2 C4 H4A 109.5 . .
C2 C4 H4B 109.5 . .
H4A C4 H4B 109.5 . .
C2 C4 H4C 109.5 . .
H4A C4 H4C 109.5 . .
H4B C4 H4C 109.5 . .
C6 C5 N1 123.6(3) . .
C6 C5 C10 117.5(3) . .
N1 C5 C10 118.8(3) . .
C7 C6 C5 119.8(3) . .
C7 C6 C17 118.6(3) . .
C5 C6 C17 121.6(3) . .
C8 C7 C6 123.4(4) . .
C8 C7 H7A 118.3 . .
C6 C7 H7A 118.3 . .
C7 C8 C9 116.7(4) . .
C7 C8 C18 122.4(4) . .
C9 C8 C18 120.8(4) . .
C8 C9 C10 122.4(4) . .
C8 C9 H9A 118.8 . .
C10 C9 H9A 118.8 . .
C9 C10 C5 120.2(3) . .
C9 C10 C19 120.1(4) . .
C5 C10 C19 119.7(3) . .
N2 C11 C16 118.9(3) . .
N2 C11 C12 124.4(3) . .
C16 C11 C12 116.6(3) . .
C13 C12 C11 119.7(3) . .
C13 C12 C20 117.3(3) . .
C11 C12 C20 122.8(3) . .
C14 C13 C12 123.8(3) . .
C14 C13 H13A 118.1 . .
C12 C13 H13A 118.1 . .
C13 C14 C15 116.3(3) . .
C13 C14 C21 121.9(3) . .
C15 C14 C21 121.7(3) . .
C16 C15 C14 122.6(3) . .
C16 C15 H15A 118.7 . .
C14 C15 H15A 118.7 . .
C15 C16 C11 120.9(3) . .
C15 C16 C22 118.7(3) . .
C11 C16 C22 120.4(3) . .
C6 C17 Na1 89.8(2) . .
C6 C17 H17A 109.5 . .
Na1 C17 H17A 43.6 . .
C6 C17 H17B 109.5 . .
Na1 C17 H17B 80.9 . .
H17A C17 H17B 109.5 . .
C6 C17 H17C 109.5 . .
Na1 C17 H17C 152.3 . .
H17A C17 H17C 109.5 . .
H17B C17 H17C 109.5 . .
C8 C18 H18A 109.5 . .
C8 C18 H18B 109.5 . .
H18A C18 H18B 109.5 . .
C8 C18 H18C 109.5 . .
H18A C18 H18C 109.5 . .
H18B C18 H18C 109.5 . .
C10 C19 H19A 109.5 . .
C10 C19 H19B 109.5 . .
H19A C19 H19B 109.5 . .
C10 C19 H19C 109.5 . .
H19A C19 H19C 109.5 . .
H19B C19 H19C 109.5 . .
C12 C20 H20A 109.5 . .
C12 C20 H20B 109.5 . .
H20A C20 H20B 109.5 . .
C12 C20 H20C 109.5 . .
H20A C20 H20C 109.5 . .
H20B C20 H20C 109.5 . .
C14 C21 H21A 109.5 . .
C14 C21 H21B 109.5 . .
H21A C21 H21B 109.5 . .
C14 C21 H21C 109.5 . .
H21A C21 H21C 109.5 . .
H21B C21 H21C 109.5 . .
C16 C22 Na1 158.6(3) . 2_655
C16 C22 H22A 109.5 . .
Na1 C22 H22A 90.2 2_655 .
C16 C22 H22B 109.5 . .
Na1 C22 H22B 53.8 2_655 .
H22A C22 H22B 109.5 . .
C16 C22 H22C 109.5 . .
Na1 C22 H22C 69.9 2_655 .
H22A C22 H22C 109.5 . .
H22B C22 H22C 109.5 . .
O1 C23 C24 109.1(5) . .
O1 C23 H23A 109.9 . .
C24 C23 H23A 109.9 . .
O1 C23 H23B 109.9 . .
C24 C23 H23B 109.9 . .
H23A C23 H23B 108.3 . .
C23 C24 C25 106.9(5) . .
C23 C24 H24A 110.3 . .
C25 C24 H24A 110.3 . .
C23 C24 H24B 110.3 . .
C25 C24 H24B 110.3 . .
H24A C24 H24B 108.6 . .
C24 C25 C26 103.0(5) . .
C24 C25 H25A 111.2 . .
C26 C25 H25A 111.2 . .
C24 C25 H25B 111.2 . .
C26 C25 H25B 111.2 . .
H25A C25 H25B 109.1 . .
O1 C26 C25 105.4(4) . .
O1 C26 H26A 110.7 . .
C25 C26 H26A 110.7 . .
O1 C26 H26B 110.7 . .
C25 C26 H26B 110.7 . .
H26A C26 H26B 108.8 . .
O2 C27 C28 106.6(5) . .
O2 C27 H27A 110.4 . .
C28 C27 H27A 110.4 . .
O2 C27 H27B 110.4 . .
C28 C27 H27B 110.4 . .
H27A C27 H27B 108.6 . .
C27 C28 C29 109.6(5) . .
C27 C28 H28A 109.7 . .
C29 C28 H28A 109.7 . .
C27 C28 H28B 109.7 . .
C29 C28 H28B 109.7 . .
H28A C28 H28B 108.2 . .
C28 C29 C30 104.8(5) . .
C28 C29 H29A 110.8 . .
C30 C29 H29A 110.8 . .
C28 C29 H29B 110.8 . .
C30 C29 H29B 110.8 . .
H29A C29 H29B 108.9 . .
O2 C30 C29 106.3(4) . .
O2 C30 H30A 110.5 . .
C29 C30 H30A 110.5 . .
O2 C30 H30B 110.5 . .
C29 C30 H30B 110.5 . .
H30A C30 H30B 108.7 . .

loop_
_geom_bond_atom_site_label_1
_geom_bond_atom_site_label_2
_geom_bond_distance
_geom_bond_site_symmetry_2
Ca1 N2 2.370(3) 2_655
Ca1 N2 2.370(3) .
Ca1 N1 2.380(3) 2_655
Ca1 N1 2.380(3) .
Ca1 C2 2.722(3) 2_655
Ca1 C2 2.722(3) .
Ca1 C1 2.725(3) 2_655
Ca1 C1 2.725(3) .
Ca1 Na1 3.4201(14) .
Ca1 Na1 3.4201(14) 2_655
Na1 O2 2.346(3) .
Na1 O1 2.401(3) .
Na1 N1 2.468(3) .
Na1 N2 2.529(3) .
Na1 C22 3.022(4) 2_655
Na1 C1 3.065(4) .
Na1 C2 3.092(4) .
Na1 C17 3.127(4) .
N1 C5 1.408(4) .
N1 C1 1.420(4) .
N2 C11 1.395(4) .
N2 C2 1.426(4) .
O1 C23 1.416(6) .
O1 C26 1.432(6) .
O2 C27 1.417(5) .
O2 C30 1.437(5) .
C1 C2 1.354(4) .
C1 C3 1.521(5) .
C2 C4 1.521(5) .
C3 H3A 0.9600 .
C3 H3B 0.9600 .
C3 H3C 0.9600 .
C4 H4A 0.9600 .
C4 H4B 0.9600 .
C4 H4C 0.9600 .
C5 C6 1.394(5) .
C5 C10 1.410(5) .
C6 C7 1.394(5) .
C6 C17 1.513(5) .
C7 C8 1.368(5) .
C7 H7A 0.9300 .
C8 C9 1.377(5) .
C8 C18 1.512(5) .
C9 C10 1.394(5) .
C9 H9A 0.9300 .
C10 C19 1.491(5) .
C11 C16 1.411(4) .
C11 C12 1.424(4) .
C12 C13 1.388(5) .
C12 C20 1.496(5) .
C13 C14 1.373(5) .
C13 H13A 0.9300 .
C14 C15 1.389(5) .
C14 C21 1.504(5) .
C15 C16 1.387(5) .
C15 H15A 0.9300 .
C16 C22 1.512(5) .
C17 H17A 0.8477 .
C17 H17B 0.8477 .
C17 H17C 0.8477 .
C18 H18A 0.9600 .
C18 H18B 0.9600 .
C18 H18C 0.9600 .
C19 H19A 0.9600 .
C19 H19B 0.9600 .
C19 H19C 0.9600 .
C20 H20A 0.9600 .
C20 H20B 0.9600 .
C20 H20C 0.9600 .
C21 H21A 0.9600 .
C21 H21B 0.9600 .
C21 H21C 0.9600 .
C22 Na1 3.022(4) 2_655
C22 H22A 0.9600 .
C22 H22B 0.9600 .
C22 H22C 0.9600 .
C23 C24 1.436(8) .
C23 H23A 0.9700 .
C23 H23B 0.9700 .
C24 C25 1.481(8) .
C24 H24A 0.9700 .
C24 H24B 0.9700 .
C25 C26 1.502(6) .
C25 H25A 0.9700 .
C25 H25B 0.9700 .
C26 H26A 0.9700 .
C26 H26B 0.9700 .
C27 C28 1.432(7) .
C27 H27A 0.9700 .
C27 H27B 0.9700 .
C28 C29 1.451(7) .
C28 H28A 0.9700 .
C28 H28B 0.9700 .
C29 C30 1.471(6) .
C29 H29A 0.9700 .
C29 H29B 0.9700 .
C30 H30A 0.9700 .
C30 H30B 0.9700 .

loop_
_geom_torsion_atom_site_label_1
_geom_torsion_atom_site_label_2
_geom_torsion_atom_site_label_3
_geom_torsion_atom_site_label_4
_geom_torsion
_geom_torsion_site_symmetry_1
_geom_torsion_site_symmetry_4
N2 Ca1 Na1 O2 65.4(2) 2_655 .
N2 Ca1 Na1 O2 -52.0(2) . .
N1 Ca1 Na1 O2 26.0(7) 2_655 .
N1 Ca1 Na1 O2 -159.6(2) . .
C2 Ca1 Na1 O2 93.1(2) 2_655 .
C2 Ca1 Na1 O2 -89.0(2) . .
C1 Ca1 Na1 O2 109.5(2) 2_655 .
C1 Ca1 Na1 O2 -122.8(2) . .
Na1 Ca1 Na1 O2 19.40(19) 2_655 .
N2 Ca1 Na1 O1 -54.18(12) 2_655 .
N2 Ca1 Na1 O1 -171.56(14) . .
N1 Ca1 Na1 O1 -93.6(6) 2_655 .
N1 Ca1 Na1 O1 80.79(13) . .
C2 Ca1 Na1 O1 -26.51(14) 2_655 .
C2 Ca1 Na1 O1 151.41(13) . .
C1 Ca1 Na1 O1 -10.11(19) 2_655 .
C1 Ca1 Na1 O1 117.66(13) . .
Na1 Ca1 Na1 O1 -100.17(10) 2_655 .
N2 Ca1 Na1 N1 -134.97(11) 2_655 .
N2 Ca1 Na1 N1 107.65(13) . .
N1 Ca1 Na1 N1 -174.4(5) 2_655 .
C2 Ca1 Na1 N1 -107.30(12) 2_655 .
C2 Ca1 Na1 N1 70.62(12) . .
C1 Ca1 Na1 N1 -90.90(17) 2_655 .
C1 Ca1 Na1 N1 36.87(12) . .
Na1 Ca1 Na1 N1 179.04(9) 2_655 .
N2 Ca1 Na1 N2 117.38(14) 2_655 .
N1 Ca1 Na1 N2 78.0(6) 2_655 .
N1 Ca1 Na1 N2 -107.65(13) . .
C2 Ca1 Na1 N2 145.05(13) 2_655 .
C2 Ca1 Na1 N2 -37.03(11) . .
C1 Ca1 Na1 N2 161.45(18) 2_655 .
C1 Ca1 Na1 N2 -70.78(12) . .
Na1 Ca1 Na1 N2 71.39(9) 2_655 .
N2 Ca1 Na1 C22 10.80(12) 2_655 2_655
N2 Ca1 Na1 C22 -106.58(13) . 2_655
N1 Ca1 Na1 C22 -28.6(6) 2_655 2_655
N1 Ca1 Na1 C22 145.77(14) . 2_655
C2 Ca1 Na1 C22 38.47(14) 2_655 2_655
C2 Ca1 Na1 C22 -143.61(13) . 2_655
C1 Ca1 Na1 C22 54.87(18) 2_655 2_655
C1 Ca1 Na1 C22 -177.36(13) . 2_655
Na1 Ca1 Na1 C22 -35.19(10) 2_655 2_655
N2 Ca1 Na1 C1 -171.84(11) 2_655 .
N2 Ca1 Na1 C1 70.78(12) . .
N1 Ca1 Na1 C1 148.8(6) 2_655 .
N1 Ca1 Na1 C1 -36.87(12) . .
C2 Ca1 Na1 C1 -144.17(13) 2_655 .
C2 Ca1 Na1 C1 33.75(11) . .
C1 Ca1 Na1 C1 -127.8(2) 2_655 .
Na1 Ca1 Na1 C1 142.17(9) 2_655 .
N2 Ca1 Na1 C2 154.41(12) 2_655 .
N2 Ca1 Na1 C2 37.03(11) . .
N1 Ca1 Na1 C2 115.0(6) 2_655 .
N1 Ca1 Na1 C2 -70.62(12) . .
C2 Ca1 Na1 C2 -177.92(15) 2_655 .
C1 Ca1 Na1 C2 -161.52(18) 2_655 .
C1 Ca1 Na1 C2 -33.75(11) . .
Na1 Ca1 Na1 C2 108.42(9) 2_655 .
N2 Ca1 Na1 C17 -146.05(11) 2_655 .
N2 Ca1 Na1 C17 96.57(13) . .
N1 Ca1 Na1 C17 174.6(6) 2_655 .
N1 Ca1 Na1 C17 -11.08(12) . .
C2 Ca1 Na1 C17 -118.38(13) 2_655 .
C2 Ca1 Na1 C17 59.54(12) . .
C1 Ca1 Na1 C17 -101.98(18) 2_655 .
C1 Ca1 Na1 C17 25.79(12) . .
Na1 Ca1 Na1 C17 167.96(10) 2_655 .
N2 Ca1 N1 C5 -56.1(4) 2_655 .
N2 Ca1 N1 C5 -169.4(4) . .
N1 Ca1 N1 C5 57.4(3) 2_655 .
C2 Ca1 N1 C5 -17.4(4) 2_655 .
C2 Ca1 N1 C5 160.3(4) . .
C1 Ca1 N1 C5 17.7(4) 2_655 .
C1 Ca1 N1 C5 137.7(4) . .
Na1 Ca1 N1 C5 -121.7(4) . .
Na1 Ca1 N1 C5 -128.9(6) 2_655 .
N2 Ca1 N1 C1 166.16(18) 2_655 .
N2 Ca1 N1 C1 52.90(18) . .
N1 Ca1 N1 C1 -80.32(18) 2_655 .
C2 Ca1 N1 C1 -155.10(19) 2_655 .
C2 Ca1 N1 C1 22.64(17) . .
C1 Ca1 N1 C1 -120.1(2) 2_655 .
Na1 Ca1 N1 C1 100.60(19) . .
Na1 Ca1 N1 C1 93.4(6) 2_655 .
N2 Ca1 N1 Na1 65.56(14) 2_655 .
N2 Ca1 N1 Na1 -47.69(9) . .
N1 Ca1 N1 Na1 179.08(9) 2_655 .
C2 Ca1 N1 Na1 104.31(12) 2_655 .
C2 Ca1 N1 Na1 -77.96(11) . .
C1 Ca1 N1 Na1 139.35(11) 2_655 .
C1 Ca1 N1 Na1 -100.60(19) . .
Na1 Ca1 N1 Na1 -7.2(7) 2_655 .
O2 Na1 N1 C5 -61.5(4) . .
O1 Na1 N1 C5 36.2(2) . .
N2 Na1 N1 C5 -167.2(2) . .
C22 Na1 N1 C5 115.1(2) 2_655 .
C1 Na1 N1 C5 -124.8(3) . .
C2 Na1 N1 C5 -143.7(2) . .
C17 Na1 N1 C5 -44.5(2) . .
Ca1 Na1 N1 C5 147.4(2) . .
O2 Na1 N1 C1 63.3(4) . .
O1 Na1 N1 C1 161.0(2) . .
N2 Na1 N1 C1 -42.43(18) . .
C22 Na1 N1 C1 -120.0(2) 2_655 .
C2 Na1 N1 C1 -18.87(18) . .
C17 Na1 N1 C1 80.3(2) . .
Ca1 Na1 N1 C1 -87.75(19) . .
O2 Na1 N1 Ca1 151.1(3) . .
O1 Na1 N1 Ca1 -111.23(10) . .
N2 Na1 N1 Ca1 45.32(8) . .
C22 Na1 N1 Ca1 -32.29(12) 2_655 .
C1 Na1 N1 Ca1 87.75(19) . .
C2 Na1 N1 Ca1 68.87(10) . .
C17 Na1 N1 Ca1 168.02(13) . .
N2 Ca1 N2 C11 35.6(4) 2_655 .
N1 Ca1 N2 C11 -55.4(4) 2_655 .
N1 Ca1 N2 C11 162.9(4) . .
C2 Ca1 N2 C11 35.8(5) 2_655 .
C2 Ca1 N2 C11 -144.2(5) . .
C1 Ca1 N2 C11 -33.9(6) 2_655 .
C1 Ca1 N2 C11 -167.0(4) . .
Na1 Ca1 N2 C11 116.7(4) . .
Na1 Ca1 N2 C11 -13.0(4) 2_655 .
N2 Ca1 N2 C2 179.75(19) 2_655 .
N1 Ca1 N2 C2 88.7(2) 2_655 .
N1 Ca1 N2 C2 -52.86(17) . .
C2 Ca1 N2 C2 -179.984(12) 2_655 .
C1 Ca1 N2 C2 110.3(3) 2_655 .
C1 Ca1 N2 C2 -22.80(17) . .
Na1 Ca1 N2 C2 -99.08(18) . .
Na1 Ca1 N2 C2 131.17(16) 2_655 .
N2 Ca1 N2 Na1 -81.17(7) 2_655 .
N1 Ca1 N2 Na1 -172.17(10) 2_655 .
N1 Ca1 N2 Na1 46.22(9) . .
C2 Ca1 N2 Na1 -80.90(19) 2_655 .
C2 Ca1 N2 Na1 99.08(18) . .
C1 Ca1 N2 Na1 -150.6(3) 2_655 .
C1 Ca1 N2 Na1 76.28(11) . .
Na1 Ca1 N2 Na1 -129.75(7) 2_655 .
O2 Na1 N2 C11 4.7(2) . .
O1 Na1 N2 C11 -132.8(3) . .
N1 Na1 N2 C11 163.4(2) . .
C22 Na1 N2 C11 -88.6(2) 2_655 .
C1 Na1 N2 C11 139.8(2) . .
C2 Na1 N2 C11 121.3(3) . .
C17 Na1 N2 C11 112.2(2) . .
Ca1 Na1 N2 C11 -151.0(2) . .
O2 Na1 N2 C2 -116.6(2) . .
O1 Na1 N2 C2 105.9(3) . .
N1 Na1 N2 C2 42.11(18) . .
C22 Na1 N2 C2 150.1(2) 2_655 .
C1 Na1 N2 C2 18.45(17) . .
C17 Na1 N2 C2 -9.1(2) . .
Ca1 Na1 N2 C2 87.70(19) . .
O2 Na1 N2 Ca1 155.66(11) . .
O1 Na1 N2 Ca1 18.2(3) . .
N1 Na1 N2 Ca1 -45.59(9) . .
C22 Na1 N2 Ca1 62.41(11) 2_655 .
C1 Na1 N2 Ca1 -69.24(10) . .
C2 Na1 N2 Ca1 -87.70(19) . .
C17 Na1 N2 Ca1 -96.76(10) . .
O2 Na1 O1 C23 176.8(5) . .
N1 Na1 O1 C23 16.6(5) . .
N2 Na1 O1 C23 -40.9(6) . .
C22 Na1 O1 C23 -86.2(5) 2_655 .
C1 Na1 O1 C23 26.9(5) . .
C2 Na1 O1 C23 16.7(6) . .
C17 Na1 O1 C23 78.3(5) . .
Ca1 Na1 O1 C23 -27.5(5) . .
O2 Na1 O1 C26 -31.3(3) . .
N1 Na1 O1 C26 168.4(3) . .
N2 Na1 O1 C26 111.0(4) . .
C22 Na1 O1 C26 65.6(3) 2_655 .
C1 Na1 O1 C26 178.7(3) . .
C2 Na1 O1 C26 168.6(3) . .
C17 Na1 O1 C26 -129.9(4) . .
Ca1 Na1 O1 C26 124.4(3) . .
O1 Na1 O2 C27 -67.5(4) . .
N1 Na1 O2 C27 32.7(6) . .
N2 Na1 O2 C27 129.8(4) . .
C22 Na1 O2 C27 -144.0(4) 2_655 .
C1 Na1 O2 C27 72.2(4) . .
C2 Na1 O2 C27 100.0(4) . .
C17 Na1 O2 C27 17.5(4) . .
Ca1 Na1 O2 C27 167.1(3) . .
O1 Na1 O2 C30 123.1(3) . .
N1 Na1 O2 C30 -136.6(4) . .
N2 Na1 O2 C30 -39.5(4) . .
C22 Na1 O2 C30 46.7(3) 2_655 .
C1 Na1 O2 C30 -97.2(4) . .
C2 Na1 O2 C30 -69.3(4) . .
C17 Na1 O2 C30 -151.8(3) . .
Ca1 Na1 O2 C30 -2.2(5) . .
C5 N1 C1 C2 159.0(3) . .
Ca1 N1 C1 C2 -48.2(3) . .
Na1 N1 C1 C2 41.1(3) . .
C5 N1 C1 C3 -26.7(4) . .
Ca1 N1 C1 C3 126.0(3) . .
Na1 N1 C1 C3 -144.7(3) . .
C5 N1 C1 Ca1 -152.7(3) . .
Na1 N1 C1 Ca1 89.29(11) . .
C5 N1 C1 Na1 118.0(3) . .
Ca1 N1 C1 Na1 -89.29(11) . .
N2 Ca1 C1 C2 106.3(3) 2_655 .
N2 Ca1 C1 C2 24.93(19) . .
N1 Ca1 C1 C2 -93.8(2) 2_655 .
N1 Ca1 C1 C2 138.5(3) . .
C2 Ca1 C1 C2 -177.3(2) 2_655 .
C1 Ca1 C1 C2 -134.2(2) 2_655 .
Na1 Ca1 C1 C2 82.3(2) . .
Na1 Ca1 C1 C2 -29.9(3) 2_655 .
N2 Ca1 C1 N1 -32.2(4) 2_655 .
N2 Ca1 C1 N1 -113.6(2) . .
N1 Ca1 C1 N1 127.6(2) 2_655 .
C2 Ca1 C1 N1 44.2(3) 2_655 .
C2 Ca1 C1 N1 -138.5(3) . .
C1 Ca1 C1 N1 87.27(18) 2_655 .
Na1 Ca1 C1 N1 -56.27(16) . .
Na1 Ca1 C1 N1 -168.40(15) 2_655 .
N2 Ca1 C1 C3 -132.6(3) 2_655 .
N2 Ca1 C1 C3 146.0(3) . .
N1 Ca1 C1 C3 27.3(4) 2_655 .
N1 Ca1 C1 C3 -100.4(4) . .
C2 Ca1 C1 C3 -56.2(4) 2_655 .
C2 Ca1 C1 C3 121.1(4) . .
C1 Ca1 C1 C3 -13.1(3) 2_655 .
Na1 Ca1 C1 C3 -156.6(3) . .
Na1 Ca1 C1 C3 91.2(3) 2_655 .
N2 Ca1 C1 Na1 24.0(3) 2_655 .
N2 Ca1 C1 Na1 -57.34(9) . .
N1 Ca1 C1 Na1 -176.10(9) 2_655 .
N1 Ca1 C1 Na1 56.27(16) . .
C2 Ca1 C1 Na1 100.5(2) 2_655 .
C2 Ca1 C1 Na1 -82.3(2) . .
C1 Ca1 C1 Na1 143.54(7) 2_655 .
Na1 Ca1 C1 Na1 -112.13(14) 2_655 .
O2 Na1 C1 C2 63.5(3) . .
O1 Na1 C1 C2 -167.7(2) . .
N1 Na1 C1 C2 -144.8(3) . .
N2 Na1 C1 C2 -19.65(18) . .
C22 Na1 C1 C2 -75.6(2) 2_655 .
C17 Na1 C1 C2 130.0(2) . .
Ca1 Na1 C1 C2 -78.3(2) . .
O2 Na1 C1 N1 -151.7(2) . .
O1 Na1 C1 N1 -22.9(2) . .
N2 Na1 C1 N1 125.1(2) . .
C22 Na1 C1 N1 69.2(2) 2_655 .
C2 Na1 C1 N1 144.8(3) . .
C17 Na1 C1 N1 -85.2(2) . .
Ca1 Na1 C1 N1 66.48(17) . .
O2 Na1 C1 C3 -71.9(5) . .
O1 Na1 C1 C3 56.9(5) . .
N1 Na1 C1 C3 79.8(5) . .
N2 Na1 C1 C3 -155.0(5) . .
C22 Na1 C1 C3 149.0(4) 2_655 .
C2 Na1 C1 C3 -135.4(6) . .
C17 Na1 C1 C3 -5.3(4) . .
Ca1 Na1 C1 C3 146.3(5) . .
O2 Na1 C1 Ca1 141.78(16) . .
O1 Na1 C1 Ca1 -89.36(13) . .
N1 Na1 C1 Ca1 -66.48(17) . .
N2 Na1 C1 Ca1 58.65(9) . .
C22 Na1 C1 Ca1 2.71(14) 2_655 .
C2 Na1 C1 Ca1 78.3(2) . .
C17 Na1 C1 Ca1 -151.64(12) . .
N1 C1 C2 N2 -0.1(5) . .
C3 C1 C2 N2 -174.0(3) . .
Ca1 C1 C2 N2 -42.3(3) . .
Na1 C1 C2 N2 32.0(3) . .
N1 C1 C2 C4 169.9(3) . .
C3 C1 C2 C4 -4.0(5) . .
Ca1 C1 C2 C4 127.6(3) . .
Na1 C1 C2 C4 -158.1(3) . .
N1 C1 C2 Ca1 42.2(3) . .
C3 C1 C2 Ca1 -131.7(3) . .
Na1 C1 C2 Ca1 74.31(6) . .
N1 C1 C2 Na1 -32.1(3) . .
C3 C1 C2 Na1 154.0(3) . .
Ca1 C1 C2 Na1 -74.31(6) . .
C11 N2 C2 C1 -151.6(3) . .
Ca1 N2 C2 C1 48.6(3) . .
Na1 N2 C2 C1 -39.5(3) . .
C11 N2 C2 C4 37.9(4) . .
Ca1 N2 C2 C4 -121.9(3) . .
Na1 N2 C2 C4 150.0(3) . .
C11 N2 C2 Ca1 159.8(3) . .
Na1 N2 C2 Ca1 -88.15(10) . .
C11 N2 C2 Na1 -112.0(3) . .
Ca1 N2 C2 Na1 88.15(10) . .
N2 Ca1 C2 C1 -138.6(2) 2_655 .
N2 Ca1 C2 C1 -138.1(3) . .
N1 Ca1 C2 C1 106.7(2) 2_655 .
N1 Ca1 C2 C1 -24.60(19) . .
C2 Ca1 C2 C1 41.66(19) 2_655 .
C1 Ca1 C2 C1 80.9(3) 2_655 .
Na1 Ca1 C2 C1 -79.9(2) . .
Na1 Ca1 C2 C1 162.13(17) 2_655 .
N2 Ca1 C2 N2 -0.4(3) 2_655 .
N1 Ca1 C2 N2 -115.21(18) 2_655 .
N1 Ca1 C2 N2 113.5(2) . .
C2 Ca1 C2 N2 179.78(17) 2_655 .
C1 Ca1 C2 N2 -140.9(2) 2_655 .
C1 Ca1 C2 N2 138.1(3) . .
Na1 Ca1 C2 N2 58.23(16) . .
Na1 Ca1 C2 N2 -59.75(19) 2_655 .
N2 Ca1 C2 C4 101.3(3) 2_655 .
N2 Ca1 C2 C4 101.7(4) . .
N1 Ca1 C2 C4 -13.5(4) 2_655 .
N1 Ca1 C2 C4 -144.7(3) . .
C2 Ca1 C2 C4 -78.5(3) 2_655 .
C1 Ca1 C2 C4 -39.2(4) 2_655 .
C1 Ca1 C2 C4 -120.1(4) . .
Na1 Ca1 C2 C4 160.0(3) . .
Na1 Ca1 C2 C4 42.0(3) 2_655 .
N2 Ca1 C2 Na1 -58.7(2) 2_655 .
N2 Ca1 C2 Na1 -58.23(16) . .
N1 Ca1 C2 Na1 -173.44(9) 2_655 .
N1 Ca1 C2 Na1 55.29(9) . .
C2 Ca1 C2 Na1 121.55(5) 2_655 .
C1 Ca1 C2 Na1 160.84(17) 2_655 .
C1 Ca1 C2 Na1 79.90(19) . .
Na1 Ca1 C2 Na1 -117.98(8) 2_655 .
O2 Na1 C2 C1 -135.7(2) . .
O1 Na1 C2 C1 19.9(3) . .
N1 Na1 C2 C1 20.09(19) . .
N2 Na1 C2 C1 145.6(3) . .
C22 Na1 C2 C1 114.2(2) 2_655 .
C17 Na1 C2 C1 -43.3(2) . .
Ca1 Na1 C2 C1 79.3(2) . .
O2 Na1 C2 N2 78.7(2) . .
O1 Na1 C2 N2 -125.7(3) . .
N1 Na1 C2 N2 -125.5(2) . .
C22 Na1 C2 N2 -31.4(2) 2_655 .
C1 Na1 C2 N2 -145.6(3) . .
C17 Na1 C2 N2 171.1(2) . .
Ca1 Na1 C2 N2 -66.30(17) . .
O2 Na1 C2 C4 0.5(6) . .
O1 Na1 C2 C4 156.1(5) . .
N1 Na1 C2 C4 156.3(6) . .
N2 Na1 C2 C4 -78.2(5) . .
C22 Na1 C2 C4 -109.6(5) 2_655 .
C1 Na1 C2 C4 136.2(6) . .
C17 Na1 C2 C4 92.9(5) . .
Ca1 Na1 C2 C4 -144.5(6) . .
O2 Na1 C2 Ca1 144.98(12) . .
O1 Na1 C2 Ca1 -59.4(2) . .
N1 Na1 C2 Ca1 -59.19(10) . .
N2 Na1 C2 Ca1 66.30(17) . .
C22 Na1 C2 Ca1 34.94(12) 2_655 .
C1 Na1 C2 Ca1 -79.3(2) . .
C17 Na1 C2 Ca1 -122.56(10) . .
C1 N1 C5 C6 -65.0(4) . .
Ca1 N1 C5 C6 164.8(3) . .
Na1 N1 C5 C6 48.6(4) . .
C1 N1 C5 C10 119.0(3) . .
Ca1 N1 C5 C10 -11.2(5) . .
Na1 N1 C5 C10 -127.3(3) . .
N1 C5 C6 C7 -174.4(3) . .
C10 C5 C6 C7 1.6(5) . .
N1 C5 C6 C17 3.3(6) . .
C10 C5 C6 C17 179.3(3) . .
C5 C6 C7 C8 0.5(6) . .
C17 C6 C7 C8 -177.2(4) . .
C6 C7 C8 C9 -2.1(6) . .
C6 C7 C8 C18 177.2(4) . .
C7 C8 C9 C10 1.6(6) . .
C18 C8 C9 C10 -177.7(4) . .
C8 C9 C10 C5 0.5(6) . .
C8 C9 C10 C19 -179.8(4) . .
C6 C5 C10 C9 -2.1(5) . .
N1 C5 C10 C9 174.1(3) . .
C6 C5 C10 C19 178.2(4) . .
N1 C5 C10 C19 -5.6(5) . .
C2 N2 C11 C16 -137.4(3) . .
Ca1 N2 C11 C16 1.6(6) . .
Na1 N2 C11 C16 114.0(3) . .
C2 N2 C11 C12 44.8(4) . .
Ca1 N2 C11 C12 -176.2(3) . .
Na1 N2 C11 C12 -63.8(3) . .
N2 C11 C12 C13 -178.5(3) . .
C16 C11 C12 C13 3.6(5) . .
N2 C11 C12 C20 6.0(5) . .
C16 C11 C12 C20 -171.9(3) . .
C11 C12 C13 C14 -1.9(5) . .
C20 C12 C13 C14 173.9(3) . .
C12 C13 C14 C15 -0.3(5) . .
C12 C13 C14 C21 178.5(3) . .
C13 C14 C15 C16 0.5(5) . .
C21 C14 C15 C16 -178.3(3) . .
C14 C15 C16 C11 1.4(6) . .
C14 C15 C16 C22 177.7(3) . .
N2 C11 C16 C15 178.6(3) . .
C12 C11 C16 C15 -3.4(5) . .
N2 C11 C16 C22 2.4(5) . .
C12 C11 C16 C22 -179.7(3) . .
C7 C6 C17 Na1 140.1(3) . .
C5 C6 C17 Na1 -37.6(4) . .
O2 Na1 C17 C6 -144.4(2) . .
O1 Na1 C17 C6 -60.8(2) . .
N1 Na1 C17 C6 41.3(2) . .
N2 Na1 C17 C6 95.7(2) . .
C22 Na1 C17 C6 -18.6(5) 2_655 .
C1 Na1 C17 C6 72.0(2) . .
C2 Na1 C17 C6 91.5(2) . .
Ca1 Na1 C17 C6 50.0(2) . .
C15 C16 C22 Na1 -151.9(6) . 2_655
C11 C16 C22 Na1 24.4(10) . 2_655
C26 O1 C23 C24 -14.6(9) . .
Na1 O1 C23 C24 141.0(6) . .
O1 C23 C24 C25 -4.1(11) . .
C23 C24 C25 C26 20.0(10) . .
C23 O1 C26 C25 27.1(6) . .
Na1 O1 C26 C25 -128.9(4) . .
C24 C25 C26 O1 -28.8(7) . .
C30 O2 C27 C28 15.0(7) . .
Na1 O2 C27 C28 -155.8(4) . .
O2 C27 C28 C29 -3.4(8) . .
C27 C28 C29 C30 -8.9(8) . .
C27 O2 C30 C29 -20.6(6) . .
Na1 O2 C30 C29 150.2(4) . .
C28 C29 C30 O2 17.7(7) . .
